data_7229281
loop_
_publ_author_name
'Zhou, Xia'
'Peng, Jun-Ling'
'Liu, Ze-Yu'
'Wen, Cai-Ying'
'Wang, Xing-Hao'
'Wu, Jian-Zhong'
'Ou, Yong-Cong'

_publ_section_title
;
 Tuning structure and Zn(II) sensing of lanthanide complexes with two
 phenylimidazophenanthrolines by acetonitrile hydrolysis
;
_journal_name_full CrystEngComm
_journal_paper_doi 10.1039/C7CE01576C
_journal_year 2017
_chemical_formula_sum 'C24 H17 N4 O6 Sm'
_chemical_formula_weight 607.77
_chemical_name_systematic
;
 ?
;
_space_group_IT_number 2
_symmetry_cell_setting triclinic
_symmetry_space_group_name_Hall '-P 1'
_symmetry_space_group_name_H-M 'P -1'
_atom_sites_solution_hydrogens geom
_atom_sites_solution_primary direct
_atom_sites_solution_secondary difmap
_audit_creation_method SHELXL-97
_audit_update_record
;
2017-08-19 deposited with the CCDC.
2017-10-03 downloaded from the CCDC.
;
_cell_angle_alpha 73.081(7)
_cell_angle_beta 86.820(7)
_cell_angle_gamma 73.951(7)
_cell_formula_units_Z 2
_cell_length_a 9.892(4)
_cell_length_b 9.957(4)
_cell_length_c 12.798(5)
_cell_measurement_reflns_used 1944
_cell_measurement_temperature 293(2)
_cell_measurement_theta_max 23.12
_cell_measurement_theta_min 2.37
_cell_volume 1158.5(8)
_computing_cell_refinement 'Bruker SAINT'
_computing_data_collection 'Bruker APEX2'
_computing_data_reduction 'Bruker SAINT'
_computing_molecular_graphics 'Bruker SHELXTL'
_computing_publication_material 'Bruker SHELXTL'
_computing_structure_refinement 'SHELXL-97 (Sheldrick, 2008)'
_computing_structure_solution 'SHELXS-97 (Sheldrick, 2008)'
_diffrn_ambient_temperature 293(2)
_diffrn_measured_fraction_theta_full 0.990
_diffrn_measured_fraction_theta_max 0.990
_diffrn_measurement_device_type 'Bruker APEX-II CCD'
_diffrn_measurement_method '\f and \w scans'
_diffrn_radiation_monochromator graphite
_diffrn_radiation_source 'fine-focus sealed tube'
_diffrn_radiation_type MoK\a
_diffrn_radiation_wavelength 0.71073
_diffrn_reflns_av_R_equivalents 0.0275
_diffrn_reflns_av_sigmaI/netI 0.0620
_diffrn_reflns_limit_h_max 11
_diffrn_reflns_limit_h_min -11
_diffrn_reflns_limit_k_max 11
_diffrn_reflns_limit_k_min -11
_diffrn_reflns_limit_l_max 15
_diffrn_reflns_limit_l_min -7
_diffrn_reflns_number 5951
_diffrn_reflns_theta_full 25.25
_diffrn_reflns_theta_max 25.25
_diffrn_reflns_theta_min 2.14
_exptl_absorpt_coefficient_mu 2.583
_exptl_absorpt_correction_T_max 0.753
_exptl_absorpt_correction_T_min 0.597
_exptl_absorpt_correction_type multi-scan
_exptl_absorpt_process_details 'SADABS (Sheldrick, 1996)'
_exptl_crystal_colour yellow
_exptl_crystal_density_diffrn 1.742
_exptl_crystal_density_method 'not measured'
_exptl_crystal_description block
_exptl_crystal_F_000 598
_exptl_crystal_size_max 0.23
_exptl_crystal_size_mid 0.17
_exptl_crystal_size_min 0.11
_refine_diff_density_max 0.795
_refine_diff_density_min -0.808
_refine_diff_density_rms 0.114
_refine_ls_extinction_coef 0.0011(3)
_refine_ls_extinction_expression Fc^*^=kFc[1+0.001xFc^2^\l^3^/sin(2\q)]^-1/4^
_refine_ls_extinction_method SHELXL
_refine_ls_goodness_of_fit_ref 1.032
_refine_ls_hydrogen_treatment constr
_refine_ls_matrix_type full
_refine_ls_number_parameters 319
_refine_ls_number_reflns 4150
_refine_ls_number_restraints 0
_refine_ls_restrained_S_all 1.032
_refine_ls_R_factor_all 0.0517
_refine_ls_R_factor_gt 0.0387
_refine_ls_shift/su_max 0.004
_refine_ls_shift/su_mean 0.000
_refine_ls_structure_factor_coef Fsqd
_refine_ls_weighting_details 'calc w=1/[\s^2^(Fo^2^)+(0.0390P)^2^+0.0000P] where P=(Fo^2^+2Fc^2^)/3'
_refine_ls_weighting_scheme calc
_refine_ls_wR_factor_gt 0.0822
_refine_ls_wR_factor_ref 0.0893
_reflns_number_gt 3382
_reflns_number_total 4190
_reflns_threshold_expression >2sigma(I)
_cod_data_source_file c7ce01576c2.cif
_cod_data_source_block shelx_CCDC3
_cod_depositor_comments
;
The following automatic conversions were performed:

'_symmetry_cell_setting' value 'Triclinic' changed to 'triclinic'
according to
/home/data/users/saulius/crontab/automatic-downloads/rss-feeds/RSC/lib/dictionaries/cif_core.dic
dictionary named 'cif_core.dic' version 2.4.2 from 2011-04-26.

Automatic conversion script
Id: cif_fix_values 4973 2017-02-22 13:04:09Z antanas 
;
_cod_original_sg_symbol_H-M P-1
_cod_database_code 7229281

loop_
_symmetry_equiv_pos_as_xyz
'x, y, z'
'-x, -y, -z'

loop_
_atom_site_label
_atom_site_type_symbol
_atom_site_fract_x
_atom_site_fract_y
_atom_site_fract_z
_atom_site_U_iso_or_equiv
_atom_site_adp_type
_atom_site_occupancy
_atom_site_symmetry_multiplicity
_atom_site_calc_flag
_atom_site_refinement_flags
Sm1 Sm 0.57045(3) 0.38429(3) 0.89738(2) 0.03648(13) Uani 1 1 d .
O1 O -0.1978(5) 0.3117(6) 0.0020(4) 0.0835(17) Uani 1 1 d .
O2 O -0.3684(4) 0.4486(5) 0.0700(3) 0.0466(10) Uani 1 1 d .
O3 O 0.7517(4) 0.2987(5) 0.7771(3) 0.0537(11) Uani 1 1 d .
O4 O 0.7006(5) 0.1277(5) 0.9107(4) 0.0603(12) Uani 1 1 d .
O5 O 0.6365(4) 0.6020(5) 0.8446(3) 0.0498(11) Uani 1 1 d .
O6 O 0.5280(4) 0.7450(5) 0.9476(3) 0.0512(11) Uani 1 1 d .
N1 N 0.4590(5) 0.5275(6) 0.6957(4) 0.0439(12) Uani 1 1 d .
N2 N 0.4076(5) 0.2729(6) 0.8176(4) 0.0479(13) Uani 1 1 d .
N3 N 0.1357(5) 0.2901(6) 0.5012(4) 0.0513(14) Uani 1 1 d .
N4 N 0.1709(5) 0.5020(6) 0.4017(4) 0.0461(13) Uani 1 1 d .
H4 H 0.1675 0.5778 0.3472 0.055 Uiso 1 1 calc R
C1 C 0.4792(6) 0.6538(7) 0.6388(5) 0.0505(17) Uani 1 1 d .
H1 H 0.5355 0.6929 0.6706 0.061 Uiso 1 1 calc R
C2 C 0.4224(7) 0.7331(7) 0.5346(5) 0.0542(17) Uani 1 1 d .
H2 H 0.4379 0.8231 0.4989 0.065 Uiso 1 1 calc R
C3 C 0.3425(6) 0.6724(7) 0.4866(5) 0.0497(16) Uani 1 1 d .
H3 H 0.3051 0.7202 0.4162 0.060 Uiso 1 1 calc R
C4 C 0.3180(6) 0.5407(7) 0.5430(4) 0.0411(14) Uani 1 1 d .
C5 C 0.3773(6) 0.4699(7) 0.6490(4) 0.0404(14) Uani 1 1 d .
C6 C 0.3523(6) 0.3332(7) 0.7137(5) 0.0412(14) Uani 1 1 d .
C7 C 0.3818(7) 0.1507(7) 0.8757(5) 0.0553(18) Uani 1 1 d .
H7 H 0.4177 0.1114 0.9471 0.066 Uiso 1 1 calc R
C8 C 0.3052(7) 0.0763(7) 0.8386(5) 0.0575(18) Uani 1 1 d .
H8 H 0.2911 -0.0105 0.8833 0.069 Uiso 1 1 calc R
C9 C 0.2508(7) 0.1340(7) 0.7343(5) 0.0582(18) Uani 1 1 d .
H9 H 0.1991 0.0860 0.7069 0.070 Uiso 1 1 calc R
C10 C 0.2725(6) 0.2643(7) 0.6689(5) 0.0433(15) Uani 1 1 d .
C11 C 0.2150(6) 0.3367(7) 0.5605(5) 0.0448(15) Uani 1 1 d .
C12 C 0.2383(6) 0.4672(7) 0.5018(5) 0.0445(15) Uani 1 1 d .
C13 C 0.1111(6) 0.3931(7) 0.4065(5) 0.0447(15) Uani 1 1 d .
C14 C 0.0260(6) 0.3905(7) 0.3170(5) 0.0471(16) Uani 1 1 d .
C15 C -0.0363(7) 0.2782(8) 0.3330(5) 0.0556(18) Uani 1 1 d .
H15 H -0.0212 0.2049 0.3990 0.067 Uiso 1 1 calc R
C16 C -0.1205(7) 0.2727(8) 0.2527(5) 0.0602(19) Uani 1 1 d .
H16 H -0.1620 0.1965 0.2647 0.072 Uiso 1 1 calc R
C17 C -0.1430(6) 0.3823(7) 0.1537(5) 0.0468(16) Uani 1 1 d .
C18 C -0.0817(7) 0.4945(7) 0.1365(5) 0.0584(18) Uani 1 1 d .
H18 H -0.0980 0.5681 0.0706 0.070 Uiso 1 1 calc R
C19 C 0.0050(7) 0.4994(7) 0.2171(5) 0.0552(18) Uani 1 1 d .
H19 H 0.0483 0.5743 0.2044 0.066 Uiso 1 1 calc R
C20 C -0.2415(7) 0.3809(7) 0.0687(5) 0.0500(16) Uani 1 1 d .
C21 C 0.7794(7) 0.1667(8) 0.8366(6) 0.0533(17) Uani 1 1 d .
C22 C 0.9129(9) 0.0580(10) 0.8213(9) 0.114(4) Uani 1 1 d .
H22A H 0.9916 0.0785 0.8479 0.171 Uiso 1 1 calc R
H22B H 0.9235 0.0649 0.7450 0.171 Uiso 1 1 calc R
H22C H 0.9088 -0.0386 0.8611 0.171 Uiso 1 1 calc R
C23 C 0.6095(7) 0.7174(8) 0.8720(5) 0.0499(16) Uani 1 1 d .
C24 C 0.6725(10) 0.8354(9) 0.8083(8) 0.114(4) Uani 1 1 d .
H24A H 0.6011 0.9268 0.7895 0.172 Uiso 1 1 calc R
H24B H 0.7116 0.8137 0.7428 0.172 Uiso 1 1 calc R
H24C H 0.7455 0.8416 0.8516 0.172 Uiso 1 1 calc R

loop_
_atom_site_aniso_label
_atom_site_aniso_U_11
_atom_site_aniso_U_22
_atom_site_aniso_U_33
_atom_site_aniso_U_23
_atom_site_aniso_U_13
_atom_site_aniso_U_12
Sm1 0.03618(19) 0.0499(2) 0.02847(18) -0.01604(13) -0.00634(12) -0.01342(14)
O1 0.060(3) 0.117(4) 0.087(4) -0.079(3) -0.028(3) 0.013(3)
O2 0.031(2) 0.068(3) 0.041(2) -0.017(2) -0.0102(18) -0.010(2)
O3 0.058(3) 0.064(3) 0.042(3) -0.018(2) 0.004(2) -0.019(2)
O4 0.063(3) 0.058(3) 0.057(3) -0.013(2) 0.006(2) -0.016(2)
O5 0.052(3) 0.060(3) 0.047(3) -0.022(2) -0.003(2) -0.024(2)
O6 0.053(3) 0.064(3) 0.042(2) -0.022(2) 0.002(2) -0.018(2)
N1 0.046(3) 0.055(3) 0.038(3) -0.016(2) -0.009(2) -0.021(3)
N2 0.051(3) 0.062(4) 0.032(3) -0.014(3) -0.012(2) -0.014(3)
N3 0.049(3) 0.076(4) 0.039(3) -0.019(3) -0.008(2) -0.030(3)
N4 0.046(3) 0.067(4) 0.030(3) -0.017(2) -0.008(2) -0.019(3)
C1 0.054(4) 0.069(5) 0.039(4) -0.020(3) -0.008(3) -0.026(4)
C2 0.062(4) 0.060(4) 0.042(4) -0.013(3) -0.005(3) -0.021(4)
C3 0.055(4) 0.064(4) 0.033(3) -0.011(3) -0.008(3) -0.022(3)
C4 0.036(3) 0.055(4) 0.036(3) -0.017(3) -0.007(3) -0.013(3)
C5 0.037(3) 0.062(4) 0.030(3) -0.019(3) -0.004(2) -0.019(3)
C6 0.035(3) 0.058(4) 0.037(3) -0.023(3) -0.004(3) -0.012(3)
C7 0.066(5) 0.061(5) 0.036(4) -0.005(3) -0.018(3) -0.019(4)
C8 0.068(5) 0.065(5) 0.044(4) -0.006(3) -0.013(3) -0.031(4)
C9 0.067(5) 0.070(5) 0.049(4) -0.018(4) -0.010(3) -0.034(4)
C10 0.037(3) 0.060(4) 0.037(3) -0.017(3) -0.001(3) -0.016(3)
C11 0.039(3) 0.066(4) 0.036(3) -0.019(3) -0.007(3) -0.017(3)
C12 0.036(3) 0.071(4) 0.035(3) -0.024(3) -0.005(3) -0.017(3)
C13 0.038(3) 0.070(5) 0.033(3) -0.022(3) -0.003(3) -0.019(3)
C14 0.038(3) 0.069(4) 0.043(4) -0.028(3) -0.003(3) -0.015(3)
C15 0.057(4) 0.077(5) 0.038(4) -0.016(3) -0.009(3) -0.026(4)
C16 0.057(4) 0.083(5) 0.054(4) -0.027(4) -0.009(3) -0.032(4)
C17 0.040(3) 0.064(4) 0.042(4) -0.033(3) -0.011(3) -0.002(3)
C18 0.072(5) 0.060(4) 0.049(4) -0.018(3) -0.021(3) -0.022(4)
C19 0.057(4) 0.068(5) 0.047(4) -0.016(3) -0.015(3) -0.024(4)
C20 0.042(4) 0.070(5) 0.044(4) -0.027(3) -0.013(3) -0.010(3)
C21 0.051(4) 0.059(5) 0.055(4) -0.020(4) -0.003(3) -0.018(4)
C22 0.060(6) 0.084(7) 0.198(11) -0.060(7) 0.047(6) -0.008(5)
C23 0.058(4) 0.064(5) 0.044(4) -0.020(3) -0.002(3) -0.037(4)
C24 0.145(9) 0.098(7) 0.153(9) -0.078(7) 0.089(7) -0.089(7)

loop_
_atom_type_symbol
_atom_type_description
_atom_type_scat_dispersion_real
_atom_type_scat_dispersion_imag
_atom_type_scat_source
C C 0.0033 0.0016 'International Tables Vol C Tables 4.2.6.8 and 6.1.1.4'
H H 0.0000 0.0000 'International Tables Vol C Tables 4.2.6.8 and 6.1.1.4'
N N 0.0061 0.0033 'International Tables Vol C Tables 4.2.6.8 and 6.1.1.4'
O O 0.0106 0.0060 'International Tables Vol C Tables 4.2.6.8 and 6.1.1.4'
Sm Sm -0.1638 3.4418 'International Tables Vol C Tables 4.2.6.8 and 6.1.1.4'

loop_
_geom_angle_atom_site_label_1
_geom_angle_atom_site_label_2
_geom_angle_atom_site_label_3
_geom_angle
_geom_angle_site_symmetry_1
_geom_angle_site_symmetry_3
O2 Sm1 O5 77.80(15) 2_566 .
O2 Sm1 O6 74.55(15) 2_566 2_667
O5 Sm1 O6 136.22(14) . 2_667
O2 Sm1 O3 151.73(15) 2_566 .
O5 Sm1 O3 86.38(15) . .
O6 Sm1 O3 130.88(15) 2_667 .
O2 Sm1 O4 149.29(15) 2_566 .
O5 Sm1 O4 132.68(15) . .
O6 Sm1 O4 78.17(15) 2_667 .
O3 Sm1 O4 52.71(14) . .
O2 Sm1 O1 124.08(14) 2_566 1_656
O5 Sm1 O1 78.13(17) . 1_656
O6 Sm1 O1 90.06(17) 2_667 1_656
O3 Sm1 O1 74.03(15) . 1_656
O4 Sm1 O1 69.20(16) . 1_656
O2 Sm1 N2 87.48(15) 2_566 .
O5 Sm1 N2 135.77(15) . .
O6 Sm1 N2 76.12(15) 2_667 .
O3 Sm1 N2 87.79(15) . .
O4 Sm1 N2 72.39(16) . .
O1 Sm1 N2 141.08(17) 1_656 .
O2 Sm1 O2 74.54(13) 2_566 1_656
O5 Sm1 O2 69.97(13) . 1_656
O6 Sm1 O2 70.32(13) 2_667 1_656
O3 Sm1 O2 121.77(13) . 1_656
O4 Sm1 O2 109.11(14) . 1_656
O1 Sm1 O2 49.86(13) 1_656 1_656
N2 Sm1 O2 145.02(14) . 1_656
O2 Sm1 N1 77.17(14) 2_566 .
O5 Sm1 N1 73.80(14) . .
O6 Sm1 N1 130.05(14) 2_667 .
O3 Sm1 N1 75.98(15) . .
O4 Sm1 N1 111.31(15) . .
O1 Sm1 N1 139.78(17) 1_656 .
N2 Sm1 N1 62.26(15) . .
O2 Sm1 N1 137.71(14) 1_656 .
O2 Sm1 C21 169.10(16) 2_566 .
O5 Sm1 C21 109.05(18) . .
O6 Sm1 C21 104.08(18) 2_667 .
O3 Sm1 C21 26.93(16) . .
O4 Sm1 C21 26.08(16) . .
O1 Sm1 C21 66.42(16) 1_656 .
N2 Sm1 C21 81.73(18) . .
O2 Sm1 C21 115.48(16) 1_656 .
N1 Sm1 C21 96.32(18) . .
O2 Sm1 C20 99.47(16) 2_566 1_656
O5 Sm1 C20 71.61(16) . 1_656
O6 Sm1 C20 80.21(16) 2_667 1_656
O3 Sm1 C20 97.50(17) . 1_656
O4 Sm1 C20 89.43(17) . 1_656
O1 Sm1 C20 24.70(16) 1_656 1_656
N2 Sm1 C20 152.56(18) . 1_656
O2 Sm1 C20 25.18(14) 1_656 1_656
N1 Sm1 C20 145.14(17) . 1_656
C21 Sm1 C20 90.86(18) . 1_656
O2 Sm1 Sm1 39.82(9) 2_566 2_667
O5 Sm1 Sm1 69.37(10) . 2_667
O6 Sm1 Sm1 67.59(10) 2_667 2_667
O3 Sm1 Sm1 150.50(10) . 2_667
O4 Sm1 Sm1 136.52(10) . 2_667
O1 Sm1 Sm1 84.42(10) 1_656 2_667
N2 Sm1 Sm1 121.23(12) . 2_667
O2 Sm1 Sm1 34.72(9) 1_656 2_667
N1 Sm1 Sm1 111.12(11) . 2_667
C21 Sm1 Sm1 150.01(13) . 2_667
C20 Sm1 Sm1 59.73(13) 1_656 2_667
C20 O1 Sm1 96.3(4) . 1_454
C20 O2 Sm1 160.6(4) . 2_566
C20 O2 Sm1 92.1(3) . 1_454
Sm1 O2 Sm1 105.46(13) 2_566 1_454
C21 O3 Sm1 93.2(4) . .
C21 O4 Sm1 91.9(4) . .
C23 O5 Sm1 137.1(4) . .
C23 O6 Sm1 138.1(4) . 2_667
C1 N1 C5 117.6(5) . .
C1 N1 Sm1 122.8(4) . .
C5 N1 Sm1 119.7(4) . .
C7 N2 C6 118.0(5) . .
C7 N2 Sm1 119.9(4) . .
C6 N2 Sm1 122.1(4) . .
C13 N3 C11 104.2(5) . .
C13 N4 C12 106.5(5) . .
C13 N4 H4 126.7 . .
C12 N4 H4 126.7 . .
N1 C1 C2 124.9(5) . .
N1 C1 H1 117.5 . .
C2 C1 H1 117.5 . .
C3 C2 C1 117.2(6) . .
C3 C2 H2 121.4 . .
C1 C2 H2 121.4 . .
C2 C3 C4 120.0(6) . .
C2 C3 H3 120.0 . .
C4 C3 H3 120.0 . .
C3 C4 C5 118.8(5) . .
C3 C4 C12 125.0(5) . .
C5 C4 C12 116.1(5) . .
N1 C5 C4 121.5(5) . .
N1 C5 C6 117.1(5) . .
C4 C5 C6 121.5(5) . .
N2 C6 C10 121.1(5) . .
N2 C6 C5 118.8(5) . .
C10 C6 C5 120.2(5) . .
N2 C7 C8 124.7(6) . .
N2 C7 H7 117.6 . .
C8 C7 H7 117.6 . .
C9 C8 C7 118.1(6) . .
C9 C8 H8 121.0 . .
C7 C8 H8 121.0 . .
C8 C9 C10 120.1(6) . .
C8 C9 H9 120.0 . .
C10 C9 H9 120.0 . .
C9 C10 C6 118.1(5) . .
C9 C10 C11 124.3(5) . .
C6 C10 C11 117.6(5) . .
N3 C11 C12 111.4(5) . .
N3 C11 C10 127.5(6) . .
C12 C11 C10 121.0(5) . .
C11 C12 N4 105.0(5) . .
C11 C12 C4 123.6(5) . .
N4 C12 C4 131.4(6) . .
N3 C13 N4 112.8(5) . .
N3 C13 C14 123.4(6) . .
N4 C13 C14 123.8(6) . .
C15 C14 C19 119.3(5) . .
C15 C14 C13 118.9(6) . .
C19 C14 C13 121.8(6) . .
C14 C15 C16 121.3(6) . .
C14 C15 H15 119.4 . .
C16 C15 H15 119.4 . .
C15 C16 C17 119.4(6) . .
C15 C16 H16 120.3 . .
C17 C16 H16 120.3 . .
C18 C17 C16 120.0(5) . .
C18 C17 C20 120.5(6) . .
C16 C17 C20 119.4(6) . .
C17 C18 C19 120.6(6) . .
C17 C18 H18 119.7 . .
C19 C18 H18 119.7 . .
C14 C19 C18 119.3(6) . .
C14 C19 H19 120.3 . .
C18 C19 H19 120.3 . .
O1 C20 O2 121.7(5) . .
O1 C20 C17 120.4(6) . .
O2 C20 C17 117.9(5) . .
O1 C20 Sm1 59.0(3) . 1_454
O2 C20 Sm1 62.8(3) . 1_454
C17 C20 Sm1 178.1(5) . 1_454
O4 C21 O3 120.7(6) . .
O4 C21 C22 119.1(7) . .
O3 C21 C22 120.1(7) . .
O4 C21 Sm1 62.0(4) . .
O3 C21 Sm1 59.8(3) . .
C22 C21 Sm1 166.5(5) . .
C21 C22 H22A 109.5 . .
C21 C22 H22B 109.5 . .
H22A C22 H22B 109.5 . .
C21 C22 H22C 109.5 . .
H22A C22 H22C 109.5 . .
H22B C22 H22C 109.5 . .
O5 C23 O6 125.2(6) . .
O5 C23 C24 118.1(6) . .
O6 C23 C24 116.6(6) . .
C23 C24 H24A 109.5 . .
C23 C24 H24B 109.5 . .
H24A C24 H24B 109.5 . .
C23 C24 H24C 109.5 . .
H24A C24 H24C 109.5 . .
H24B C24 H24C 109.5 . .

loop_
_geom_bond_atom_site_label_1
_geom_bond_atom_site_label_2
_geom_bond_distance
_geom_bond_site_symmetry_2
Sm1 O2 2.326(4) 2_566
Sm1 O5 2.337(4) .
Sm1 O6 2.352(4) 2_667
Sm1 O3 2.433(4) .
Sm1 O4 2.483(5) .
Sm1 O1 2.536(4) 1_656
Sm1 N2 2.588(5) .
Sm1 O2 2.615(4) 1_656
Sm1 N1 2.686(5) .
Sm1 C21 2.810(7) .
Sm1 C20 2.940(6) 1_656
Sm1 Sm1 3.9362(12) 2_667
O1 C20 1.236(7) .
O1 Sm1 2.536(4) 1_454
O2 C20 1.252(7) .
O2 Sm1 2.326(4) 2_566
O2 Sm1 2.615(4) 1_454
O3 C21 1.275(7) .
O4 C21 1.236(7) .
O5 C23 1.253(7) .
O6 C23 1.268(7) .
O6 Sm1 2.352(4) 2_667
N1 C1 1.320(7) .
N1 C5 1.360(7) .
N2 C7 1.313(7) .
N2 C6 1.364(7) .
N3 C13 1.323(7) .
N3 C11 1.371(7) .
N4 C13 1.357(7) .
N4 C12 1.384(7) .
N4 H4 0.8600 .
C1 C2 1.394(8) .
C1 H1 0.9300 .
C2 C3 1.379(8) .
C2 H2 0.9300 .
C3 C4 1.380(8) .
C3 H3 0.9300 .
C4 C5 1.408(7) .
C4 C12 1.423(8) .
C5 C6 1.451(8) .
C6 C10 1.414(8) .
C7 C8 1.379(8) .
C7 H7 0.9300 .
C8 C9 1.366(8) .
C8 H8 0.9300 .
C9 C10 1.390(8) .
C9 H9 0.9300 .
C10 C11 1.431(7) .
C11 C12 1.372(8) .
C13 C14 1.469(8) .
C14 C15 1.380(9) .
C14 C19 1.397(8) .
C15 C16 1.380(8) .
C15 H15 0.9300 .
C16 C17 1.392(9) .
C16 H16 0.9300 .
C17 C18 1.372(9) .
C17 C20 1.506(7) .
C18 C19 1.397(8) .
C18 H18 0.9300 .
C19 H19 0.9300 .
C20 Sm1 2.940(6) 1_454
C21 C22 1.503(10) .
C22 H22A 0.9600 .
C22 H22B 0.9600 .
C22 H22C 0.9600 .
C23 C24 1.492(9) .
C24 H24A 0.9600 .
C24 H24B 0.9600 .
C24 H24C 0.9600 .

loop_
_geom_hbond_atom_site_label_D
_geom_hbond_atom_site_label_H
_geom_hbond_atom_site_label_A
_geom_hbond_distance_DH
_geom_hbond_distance_HA
_geom_hbond_distance_DA
_geom_hbond_angle_DHA
_geom_hbond_site_symmetry_A
N4 H4 O3 0.86 1.99 2.787(7) 154.3 2_666

loop_
_geom_torsion_atom_site_label_1
_geom_torsion_atom_site_label_2
_geom_torsion_atom_site_label_3
_geom_torsion_atom_site_label_4
_geom_torsion
_geom_torsion_site_symmetry_1
_geom_torsion_site_symmetry_4
O2 Sm1 O3 C21 -156.5(4) 2_566 .
O5 Sm1 O3 C21 147.9(4) . .
O6 Sm1 O3 C21 -6.6(4) 2_667 .
O4 Sm1 O3 C21 -6.6(3) . .
O1 Sm1 O3 C21 69.2(4) 1_656 .
N2 Sm1 O3 C21 -76.0(4) . .
O2 Sm1 O3 C21 84.2(4) 1_656 .
N1 Sm1 O3 C21 -137.9(4) . .
C20 Sm1 O3 C21 77.0(4) 1_656 .
Sm1 Sm1 O3 C21 113.9(4) 2_667 .
O2 Sm1 O4 C21 159.1(3) 2_566 .
O5 Sm1 O4 C21 -29.1(4) . .
O6 Sm1 O4 C21 -173.2(4) 2_667 .
O3 Sm1 O4 C21 6.8(4) . .
O1 Sm1 O4 C21 -78.6(4) 1_656 .
N2 Sm1 O4 C21 107.8(4) . .
O2 Sm1 O4 C21 -109.1(4) 1_656 .
N1 Sm1 O4 C21 58.1(4) . .
C20 Sm1 O4 C21 -93.1(4) 1_656 .
Sm1 Sm1 O4 C21 -135.1(3) 2_667 .
O2 Sm1 O5 C23 31.8(6) 2_566 .
O6 Sm1 O5 C23 -20.0(6) 2_667 .
O3 Sm1 O5 C23 -171.8(6) . .
O4 Sm1 O5 C23 -143.9(5) . .
O1 Sm1 O5 C23 -97.4(6) 1_656 .
N2 Sm1 O5 C23 105.1(6) . .
O2 Sm1 O5 C23 -46.0(6) 1_656 .
N1 Sm1 O5 C23 111.8(6) . .
C21 Sm1 O5 C23 -157.0(6) . .
C20 Sm1 O5 C23 -72.7(6) 1_656 .
Sm1 Sm1 O5 C23 -8.9(5) 2_667 .
O2 Sm1 N1 C1 83.1(5) 2_566 .
O5 Sm1 N1 C1 2.3(5) . .
O6 Sm1 N1 C1 139.8(4) 2_667 .
O3 Sm1 N1 C1 -88.0(5) . .
O4 Sm1 N1 C1 -127.8(5) . .
O1 Sm1 N1 C1 -45.3(6) 1_656 .
N2 Sm1 N1 C1 177.1(5) . .
O2 Sm1 N1 C1 34.1(6) 1_656 .
C21 Sm1 N1 C1 -105.8(5) . .
C20 Sm1 N1 C1 -5.1(6) 1_656 .
Sm1 Sm1 N1 C1 61.9(5) 2_667 .
O2 Sm1 N1 C5 -96.5(4) 2_566 .
O5 Sm1 N1 C5 -177.3(4) . .
O6 Sm1 N1 C5 -39.8(5) 2_667 .
O3 Sm1 N1 C5 92.4(4) . .
O4 Sm1 N1 C5 52.5(4) . .
O1 Sm1 N1 C5 135.1(4) 1_656 .
N2 Sm1 N1 C5 -2.6(4) . .
O2 Sm1 N1 C5 -145.5(4) 1_656 .
C21 Sm1 N1 C5 74.6(4) . .
C20 Sm1 N1 C5 175.3(4) 1_656 .
Sm1 Sm1 N1 C5 -117.7(4) 2_667 .
O2 Sm1 N2 C7 -102.9(5) 2_566 .
O5 Sm1 N2 C7 -172.5(4) . .
O6 Sm1 N2 C7 -28.2(5) 2_667 .
O3 Sm1 N2 C7 105.0(5) . .
O4 Sm1 N2 C7 53.6(5) . .
O1 Sm1 N2 C7 44.1(6) 1_656 .
O2 Sm1 N2 C7 -44.8(6) 1_656 .
N1 Sm1 N2 C7 -179.7(5) . .
C21 Sm1 N2 C7 78.6(5) . .
C20 Sm1 N2 C7 2.9(7) 1_656 .
Sm1 Sm1 N2 C7 -80.7(5) 2_667 .
O2 Sm1 N2 C6 80.5(4) 2_566 .
O5 Sm1 N2 C6 10.9(5) . .
O6 Sm1 N2 C6 155.2(5) 2_667 .
O3 Sm1 N2 C6 -71.7(4) . .
O4 Sm1 N2 C6 -123.1(4) . .
O1 Sm1 N2 C6 -132.6(4) 1_656 .
O2 Sm1 N2 C6 138.6(4) 1_656 .
N1 Sm1 N2 C6 3.7(4) . .
C21 Sm1 N2 C6 -98.0(4) . .
C20 Sm1 N2 C6 -173.7(4) 1_656 .
Sm1 Sm1 N2 C6 102.7(4) 2_667 .
C5 N1 C1 C2 0.4(9) . .
Sm1 N1 C1 C2 -179.2(5) . .
N1 C1 C2 C3 -1.9(10) . .
C1 C2 C3 C4 2.0(9) . .
C2 C3 C4 C5 -0.8(9) . .
C2 C3 C4 C12 -179.5(6) . .
C1 N1 C5 C4 1.0(8) . .
Sm1 N1 C5 C4 -179.4(4) . .
C1 N1 C5 C6 -178.1(5) . .
Sm1 N1 C5 C6 1.5(7) . .
C3 C4 C5 N1 -0.8(9) . .
C12 C4 C5 N1 178.0(5) . .
C3 C4 C5 C6 178.3(6) . .
C12 C4 C5 C6 -2.9(8) . .
C7 N2 C6 C10 -1.6(9) . .
Sm1 N2 C6 C10 175.0(4) . .
C7 N2 C6 C5 178.8(6) . .
Sm1 N2 C6 C5 -4.6(7) . .
N1 C5 C6 N2 1.9(8) . .
C4 C5 C6 N2 -177.2(5) . .
N1 C5 C6 C10 -177.7(5) . .
C4 C5 C6 C10 3.1(8) . .
C6 N2 C7 C8 1.7(10) . .
Sm1 N2 C7 C8 -175.1(5) . .
N2 C7 C8 C9 -0.7(11) . .
C7 C8 C9 C10 -0.3(10) . .
C8 C9 C10 C6 0.3(10) . .
C8 C9 C10 C11 -177.2(6) . .
N2 C6 C10 C9 0.7(9) . .
C5 C6 C10 C9 -179.7(6) . .
N2 C6 C10 C11 178.4(5) . .
C5 C6 C10 C11 -2.0(8) . .
C13 N3 C11 C12 0.0(7) . .
C13 N3 C11 C10 -178.9(6) . .
C9 C10 C11 N3 -2.9(10) . .
C6 C10 C11 N3 179.7(6) . .
C9 C10 C11 C12 178.4(6) . .
C6 C10 C11 C12 0.9(9) . .
N3 C11 C12 N4 -0.3(7) . .
C10 C11 C12 N4 178.6(5) . .
N3 C11 C12 C4 -179.7(5) . .
C10 C11 C12 C4 -0.8(9) . .
C13 N4 C12 C11 0.5(6) . .
C13 N4 C12 C4 179.9(6) . .
C3 C4 C12 C11 -179.5(6) . .
C5 C4 C12 C11 1.8(9) . .
C3 C4 C12 N4 1.2(11) . .
C5 C4 C12 N4 -177.5(6) . .
C11 N3 C13 N4 0.4(7) . .
C11 N3 C13 C14 -178.6(6) . .
C12 N4 C13 N3 -0.6(7) . .
C12 N4 C13 C14 178.4(5) . .
N3 C13 C14 C15 2.5(9) . .
N4 C13 C14 C15 -176.4(6) . .
N3 C13 C14 C19 -178.5(6) . .
N4 C13 C14 C19 2.6(9) . .
C19 C14 C15 C16 -1.0(10) . .
C13 C14 C15 C16 178.1(6) . .
C14 C15 C16 C17 0.1(10) . .
C15 C16 C17 C18 -0.1(10) . .
C15 C16 C17 C20 -176.5(6) . .
C16 C17 C18 C19 0.9(10) . .
C20 C17 C18 C19 177.2(6) . .
C15 C14 C19 C18 1.7(10) . .
C13 C14 C19 C18 -177.4(6) . .
C17 C18 C19 C14 -1.7(10) . .
Sm1 O1 C20 O2 3.8(8) 1_454 .
Sm1 O1 C20 C17 -177.9(6) 1_454 .
Sm1 O2 C20 O1 -158.6(9) 2_566 .
Sm1 O2 C20 O1 -3.7(7) 1_454 .
Sm1 O2 C20 C17 23.1(16) 2_566 .
Sm1 O2 C20 C17 178.0(5) 1_454 .
Sm1 O2 C20 Sm1 -154.9(13) 2_566 1_454
C18 C17 C20 O1 96.1(9) . .
C16 C17 C20 O1 -87.5(9) . .
C18 C17 C20 O2 -85.6(8) . .
C16 C17 C20 O2 90.8(8) . .
Sm1 O4 C21 O3 -12.0(6) . .
Sm1 O4 C21 C22 164.7(6) . .
Sm1 O3 C21 O4 12.2(6) . .
Sm1 O3 C21 C22 -164.4(6) . .
O2 Sm1 C21 O4 -74.5(10) 2_566 .
O5 Sm1 C21 O4 157.8(3) . .
O6 Sm1 C21 O4 6.8(4) 2_667 .
O3 Sm1 C21 O4 -168.1(6) . .
O1 Sm1 C21 O4 90.6(4) 1_656 .
N2 Sm1 C21 O4 -66.5(4) . .
O2 Sm1 C21 O4 81.4(4) 1_656 .
N1 Sm1 C21 O4 -127.2(4) . .
C20 Sm1 C21 O4 86.9(4) 1_656 .
Sm1 Sm1 C21 O4 76.2(5) 2_667 .
O2 Sm1 C21 O3 93.5(10) 2_566 .
O5 Sm1 C21 O3 -34.2(4) . .
O6 Sm1 C21 O3 174.9(3) 2_667 .
O4 Sm1 C21 O3 168.1(6) . .
O1 Sm1 C21 O3 -101.3(4) 1_656 .
N2 Sm1 C21 O3 101.5(4) . .
O2 Sm1 C21 O3 -110.5(4) 1_656 .
N1 Sm1 C21 O3 40.8(4) . .
C20 Sm1 C21 O3 -105.0(4) 1_656 .
Sm1 Sm1 C21 O3 -115.7(4) 2_667 .
O2 Sm1 C21 C22 -173(2) 2_566 .
O5 Sm1 C21 C22 59(2) . .
O6 Sm1 C21 C22 -91(2) 2_667 .
O3 Sm1 C21 C22 94(2) . .
O4 Sm1 C21 C22 -98(2) . .
O1 Sm1 C21 C22 -8(2) 1_656 .
N2 Sm1 C21 C22 -165(2) . .
O2 Sm1 C21 C22 -17(2) 1_656 .
N1 Sm1 C21 C22 134(2) . .
C20 Sm1 C21 C22 -11(2) 1_656 .
Sm1 Sm1 C21 C22 -22(3) 2_667 .
Sm1 O5 C23 O6 0.9(10) . .
Sm1 O5 C23 C24 -176.3(5) . .
Sm1 O6 C23 O5 19.4(10) 2_667 .
Sm1 O6 C23 C24 -163.4(6) 2_667 .
